data_1512826
loop_
_publ_author_name
'Guang-Bo Che'
'Shan-Shan Wang'
'Xiao-Lin Zha'
'Xiu-Ying Li'
'Chun-Bo Liu'
'Xing-Jing Zhang'
'Zhan-Lin Xu'
'Qing-Wei Wang'

_publ_section_title
;
 Syntheses, structures, and photoluminescence of a series of d10
 coordination complexes from N,N'-bidentate
 imidazo[4,5-f][1,10]phenanthroline and benzene-1,3,5-tricarboxylic acid
;
_journal_name_full
;
Inorganica Chimica Acta
;
_journal_page_first 481
_journal_page_last 487
_journal_paper_doi 10.1016/j.ica.2012.09.007
_journal_volume 394
_journal_year 2013
_chemical_formula_moiety 'C35 H23 Cd2 Cl N8 O8'
_chemical_formula_sum 'C35 H23 Cd2 Cl N8 O8'
_chemical_formula_weight 943.86
_space_group_IT_number 2
_symmetry_cell_setting triclinic
_symmetry_space_group_name_Hall '-P 1'
_symmetry_space_group_name_H-M 'P -1'
_atom_sites_solution_hydrogens geom
_atom_sites_solution_primary direct
_atom_sites_solution_secondary difmap
_cell_angle_alpha 98.04(3)
_cell_angle_beta 91.10(3)
_cell_angle_gamma 106.72(3)
_cell_formula_units_Z 2
_cell_length_a 9.6373(19)
_cell_length_b 12.802(3)
_cell_length_c 14.049(3)
_cell_measurement_reflns_used 4027
_cell_measurement_temperature 292(2)
_cell_measurement_theta_max 27.48
_cell_measurement_theta_min 3.15
_cell_volume 1640.5(7)
_computing_cell_refinement 'PROCESS-AUTO '
_computing_data_collection 'PROCESS-AUTO (Rigaku, 1998)'
_computing_data_reduction 'PROCESS-AUTO '
_computing_molecular_graphics 'SHELXTL-PLUS (Sheldrick, 1990)'
_computing_publication_material SHELXL-97
_computing_structure_refinement 'SHELXL-97 (Sheldrick, 1997)'
_computing_structure_solution 'SHELXS-97 (Sheldrick, 1997)'
_diffrn_ambient_temperature 292(2)
_diffrn_detector_area_resol_mean 10.0
_diffrn_measured_fraction_theta_full 0.988
_diffrn_measured_fraction_theta_max 0.988
_diffrn_measurement_device_type 'Rigaku RAXIS-RAPID'
_diffrn_measurement_method '\w scan'
_diffrn_radiation_monochromator graphite
_diffrn_radiation_source 'fine-focus sealed tube'
_diffrn_radiation_type MoK\a
_diffrn_radiation_wavelength 0.71073
_diffrn_reflns_av_R_equivalents 0.0216
_diffrn_reflns_av_sigmaI/netI 0.0293
_diffrn_reflns_limit_h_max 12
_diffrn_reflns_limit_h_min -12
_diffrn_reflns_limit_k_max 16
_diffrn_reflns_limit_k_min -16
_diffrn_reflns_limit_l_max 18
_diffrn_reflns_limit_l_min -15
_diffrn_reflns_number 16114
_diffrn_reflns_theta_full 27.48
_diffrn_reflns_theta_max 27.48
_diffrn_reflns_theta_min 3.15
_exptl_absorpt_coefficient_mu 1.447
_exptl_absorpt_correction_T_max 0.696
_exptl_absorpt_correction_T_min 0.579
_exptl_absorpt_correction_type multi-scan
_exptl_absorpt_process_details 'ABSCOR (Higashi, 1995)'
_exptl_crystal_colour yellow
_exptl_crystal_density_diffrn 1.911
_exptl_crystal_density_method 'not measured'
_exptl_crystal_description block
_exptl_crystal_F_000 932
_exptl_crystal_size_max 0.40
_exptl_crystal_size_mid 0.32
_exptl_crystal_size_min 0.25
_refine_diff_density_max 0.866
_refine_diff_density_min -0.715
_refine_diff_density_rms 0.122
_refine_ls_extinction_method none
_refine_ls_goodness_of_fit_ref 1.163
_refine_ls_hydrogen_treatment mixed
_refine_ls_matrix_type full
_refine_ls_number_parameters 503
_refine_ls_number_reflns 7446
_refine_ls_number_restraints 2
_refine_ls_restrained_S_all 1.163
_refine_ls_R_factor_all 0.0405
_refine_ls_R_factor_gt 0.0321
_refine_ls_shift/su_max 0.004
_refine_ls_shift/su_mean 0.000
_refine_ls_structure_factor_coef Fsqd
_refine_ls_weighting_details 'calc w=1/[\s^2^(Fo^2^)+(0.0447P)^2^+3.0235P] where P=(Fo^2^+2Fc^2^)/3'
_refine_ls_weighting_scheme calc
_refine_ls_wR_factor_gt 0.0953
_refine_ls_wR_factor_ref 0.1042
_reflns_number_gt 6187
_reflns_number_total 7446
_reflns_threshold_expression >2sigma(I)
_cod_data_source_file ICA-2013-394-481-487-2.cif
_cod_data_source_block aa
_cod_original_cell_volume 1640.4(6)
_cod_original_sg_symbol_Hall -P1
_cod_original_sg_symbol_H-M P-1
_cod_database_code 1512826

loop_
_symmetry_equiv_pos_as_xyz
'x, y, z'
'-x, -y, -z'

loop_
_atom_site_label
_atom_site_type_symbol
_atom_site_fract_x
_atom_site_fract_y
_atom_site_fract_z
_atom_site_U_iso_or_equiv
_atom_site_adp_type
_atom_site_occupancy
_atom_site_symmetry_multiplicity
_atom_site_calc_flag
_atom_site_refinement_flags
C1 C 0.1387(5) 0.0777(4) 0.1135(4) 0.0445(11) Uani 1 1 d .
H1 H 0.0571 0.1023 0.1111 0.053 Uiso 1 1 calc R
C2 C 0.1201(5) -0.0320(4) 0.1237(4) 0.0505(13) Uani 1 1 d .
H2 H 0.0273 -0.0800 0.1246 0.061 Uiso 1 1 calc R
C3 C 0.2382(5) -0.0684(4) 0.1322(4) 0.0408(10) Uani 1 1 d .
H3A H 0.2271 -0.1406 0.1419 0.049 Uiso 1 1 calc R
C4 C 0.3765(5) 0.0036(3) 0.1261(3) 0.0297(8) Uani 1 1 d .
C5 C 0.5094(5) -0.0233(3) 0.1297(3) 0.0298(8) Uani 1 1 d .
C6 C 0.6835(6) -0.1000(4) 0.1414(4) 0.0438(11) Uani 1 1 d .
H6 H 0.7308 -0.1522 0.1500 0.053 Uiso 1 1 calc R
C7 C 0.6430(5) 0.0485(3) 0.1196(3) 0.0310(8) Uani 1 1 d .
C8 C 0.6558(5) 0.1595(3) 0.1034(3) 0.0301(8) Uani 1 1 d .
C9 C 0.7874(5) 0.2364(4) 0.0895(4) 0.0406(10) Uani 1 1 d .
H9 H 0.8736 0.2174 0.0902 0.049 Uiso 1 1 calc R
C10 C 0.7873(5) 0.3394(4) 0.0751(4) 0.0450(11) Uani 1 1 d .
H10 H 0.8735 0.3914 0.0650 0.054 Uiso 1 1 calc R
C11 C 0.6581(5) 0.3659(4) 0.0754(4) 0.0402(10) Uani 1 1 d .
H11 H 0.6599 0.4367 0.0658 0.048 Uiso 1 1 calc R
C12 C 0.5282(4) 0.1909(3) 0.1019(3) 0.0252(7) Uani 1 1 d .
C13 C 0.3867(4) 0.1130(3) 0.1119(3) 0.0262(8) Uani 1 1 d .
C14 C 0.1303(5) 0.0712(4) 0.3770(4) 0.0413(11) Uani 1 1 d .
H14 H 0.0467 0.0934 0.3748 0.050 Uiso 1 1 calc R
C15 C 0.1171(5) -0.0373(4) 0.3881(4) 0.0398(10) Uani 1 1 d .
H15 H 0.0262 -0.0864 0.3932 0.048 Uiso 1 1 calc R
C16 C 0.2389(5) -0.0710(3) 0.3912(3) 0.0351(9) Uani 1 1 d .
H16 H 0.2320 -0.1428 0.4004 0.042 Uiso 1 1 calc R
C17 C 0.3739(4) 0.0029(3) 0.3806(3) 0.0262(8) Uani 1 1 d .
C18 C 0.5091(4) -0.0223(3) 0.3807(3) 0.0276(8) Uani 1 1 d .
C19 C 0.6862(5) -0.0958(4) 0.3828(3) 0.0393(10) Uani 1 1 d .
H19 H 0.7352 -0.1484 0.3849 0.047 Uiso 1 1 calc R
C20 C 0.6402(4) 0.0549(3) 0.3744(3) 0.0304(8) Uani 1 1 d .
C21 C 0.6478(4) 0.1670(3) 0.3650(3) 0.0302(8) Uani 1 1 d .
C22 C 0.7788(5) 0.2495(4) 0.3563(4) 0.0472(12) Uani 1 1 d .
H22 H 0.8671 0.2336 0.3578 0.057 Uiso 1 1 calc R
C23 C 0.7737(5) 0.3523(4) 0.3455(5) 0.0531(14) Uani 1 1 d .
H23 H 0.8585 0.4075 0.3389 0.064 Uiso 1 1 calc R
C24 C 0.6398(5) 0.3740(4) 0.3443(4) 0.0453(12) Uani 1 1 d .
H24 H 0.6373 0.4445 0.3367 0.054 Uiso 1 1 calc R
C25 C 0.5179(4) 0.1948(3) 0.3633(3) 0.0270(8) Uani 1 1 d .
C26 C 0.3797(4) 0.1127(3) 0.3706(3) 0.0261(8) Uani 1 1 d .
C27 C 0.1906(4) 0.3413(3) -0.0820(3) 0.0284(8) Uani 1 1 d .
C28 C 0.1185(4) 0.3447(3) -0.1758(3) 0.0260(8) Uani 1 1 d .
C29 C 0.1903(4) 0.3459(3) -0.2608(3) 0.0261(8) Uani 1 1 d .
H29 H 0.2872 0.3470 -0.2597 0.031 Uiso 1 1 calc R
C30 C 0.1170(4) 0.3454(3) -0.3479(3) 0.0260(8) Uani 1 1 d .
C31 C -0.0271(4) 0.3428(3) -0.3493(3) 0.0250(7) Uani 1 1 d .
H31 H -0.0753 0.3435 -0.4071 0.030 Uiso 1 1 calc R
C32 C -0.1019(4) 0.3391(3) -0.2640(3) 0.0278(8) Uani 1 1 d .
C33 C -0.0280(4) 0.3409(3) -0.1784(3) 0.0279(8) Uani 1 1 d .
H33 H -0.0762 0.3395 -0.1217 0.034 Uiso 1 1 calc R
C34 C -0.2634(4) 0.3236(3) -0.2684(3) 0.0329(9) Uani 1 1 d .
C35 C 0.1898(4) 0.3407(3) 0.5590(3) 0.0268(8) Uani 1 1 d .
N1 N 0.2682(4) 0.1488(3) 0.1071(3) 0.0332(8) Uani 1 1 d .
N2 N 0.5307(4) 0.2949(3) 0.0888(3) 0.0296(7) Uani 1 1 d .
N3 N 0.5369(4) -0.1210(3) 0.1443(3) 0.0367(8) Uani 1 1 d .
H3 H 0.4747 -0.1816 0.1532 0.044 Uiso 1 1 calc R
N4 N 0.7524(4) -0.0004(3) 0.1255(3) 0.0408(9) Uani 1 1 d .
N5 N 0.2576(4) 0.1447(3) 0.3695(2) 0.0292(7) Uani 1 1 d .
N6 N 0.5155(4) 0.2978(3) 0.3538(3) 0.0321(7) Uani 1 1 d .
N7 N 0.5417(4) -0.1192(3) 0.3865(3) 0.0341(8) Uani 1 1 d .
H7 H 0.4814 -0.1821 0.3915 0.041 Uiso 1 1 calc R
N8 N 0.7522(4) 0.0076(3) 0.3760(3) 0.0377(8) Uani 1 1 d .
O1 O 0.3256(3) 0.3576(3) -0.0745(2) 0.0361(7) Uani 1 1 d .
O2 O 0.1153(4) 0.3196(4) -0.0118(2) 0.0538(10) Uani 1 1 d .
O1W O 0.4346(5) 0.5141(3) 0.1399(4) 0.0654(13) Uani 1 1 d D
O3 O 0.1160(3) 0.3355(3) 0.4825(2) 0.0416(8) Uani 1 1 d .
O2W O 0.4041(5) 0.5192(3) 0.4156(3) 0.0486(10) Uani 1 1 d .
O4 O 0.3206(3) 0.3419(2) 0.5596(2) 0.0340(6) Uani 1 1 d .
O5 O -0.3261(3) 0.3123(3) -0.1920(2) 0.0412(7) Uani 1 1 d .
O6 O -0.3232(3) 0.3183(3) -0.3496(2) 0.0391(7) Uani 1 1 d .
Cd1 Cd 0.30948(3) 0.33406(2) 0.09379(2) 0.02734(9) Uani 1 1 d .
Cd2 Cd 0.29526(3) 0.33474(2) 0.37927(2) 0.02781(9) Uani 1 1 d .
Cl Cl 0.15123(11) 0.35544(10) 0.23575(7) 0.0372(2) Uani 1 1 d .
H1WA H 0.375(5) 0.547(5) 0.156(5) 0.08(2) Uiso 1 1 d D
H1WB H 0.511(5) 0.537(7) 0.120(5) 0.09(3) Uiso 1 1 d D
H2WA H 0.470(7) 0.519(5) 0.374(4) 0.053(19) Uiso 1 1 d .
H2WB H 0.359(7) 0.561(5) 0.407(4) 0.052(17) Uiso 1 1 d .

loop_
_atom_site_aniso_label
_atom_site_aniso_U_11
_atom_site_aniso_U_22
_atom_site_aniso_U_33
_atom_site_aniso_U_23
_atom_site_aniso_U_13
_atom_site_aniso_U_12
C1 0.027(2) 0.043(3) 0.064(3) 0.011(2) 0.010(2) 0.0093(19)
C2 0.033(2) 0.037(2) 0.073(4) 0.001(2) 0.010(2) 0.000(2)
C3 0.043(3) 0.031(2) 0.046(3) 0.008(2) 0.010(2) 0.0061(19)
C4 0.035(2) 0.0271(19) 0.0269(19) 0.0036(16) 0.0064(16) 0.0092(16)
C5 0.043(2) 0.0271(19) 0.0223(18) 0.0063(15) 0.0027(16) 0.0140(17)
C6 0.055(3) 0.043(3) 0.045(3) 0.011(2) 0.005(2) 0.029(2)
C7 0.036(2) 0.034(2) 0.0257(19) 0.0026(16) 0.0013(16) 0.0148(17)
C8 0.032(2) 0.032(2) 0.0282(19) 0.0045(16) 0.0008(16) 0.0118(16)
C9 0.028(2) 0.042(2) 0.054(3) 0.009(2) 0.007(2) 0.0134(19)
C10 0.035(2) 0.033(2) 0.066(3) 0.016(2) 0.011(2) 0.0041(19)
C11 0.033(2) 0.028(2) 0.060(3) 0.012(2) 0.009(2) 0.0059(17)
C12 0.0278(19) 0.0258(18) 0.0224(17) 0.0056(15) 0.0027(14) 0.0077(15)
C13 0.0282(19) 0.0295(19) 0.0209(17) 0.0024(15) 0.0037(14) 0.0092(15)
C14 0.024(2) 0.039(2) 0.056(3) 0.001(2) -0.0011(19) 0.0052(18)
C15 0.027(2) 0.034(2) 0.052(3) 0.002(2) 0.0040(19) 0.0018(17)
C16 0.033(2) 0.0248(19) 0.044(2) 0.0048(18) 0.0023(18) 0.0030(16)
C17 0.0261(19) 0.0281(19) 0.0234(18) 0.0029(15) 0.0016(14) 0.0067(15)
C18 0.033(2) 0.0260(18) 0.0259(18) 0.0070(15) 0.0015(15) 0.0100(16)
C19 0.038(2) 0.041(2) 0.044(2) 0.002(2) 0.001(2) 0.021(2)
C20 0.028(2) 0.033(2) 0.0280(19) -0.0004(17) 0.0003(16) 0.0089(16)
C21 0.028(2) 0.029(2) 0.032(2) 0.0030(16) 0.0019(16) 0.0061(16)
C22 0.022(2) 0.041(3) 0.073(4) -0.001(2) 0.009(2) 0.0051(18)
C23 0.033(2) 0.033(2) 0.087(4) 0.008(3) 0.017(3) -0.0008(19)
C24 0.042(3) 0.028(2) 0.063(3) 0.008(2) 0.022(2) 0.0047(19)
C25 0.0277(19) 0.0264(18) 0.0247(18) 0.0016(15) 0.0034(15) 0.0056(15)
C26 0.0226(18) 0.0309(19) 0.0225(17) 0.0017(15) -0.0009(14) 0.0055(15)
C27 0.033(2) 0.0262(19) 0.0265(19) 0.0067(15) 0.0028(16) 0.0089(16)
C28 0.0263(18) 0.0271(18) 0.0232(18) 0.0040(15) -0.0007(15) 0.0056(15)
C29 0.0221(18) 0.0274(19) 0.0290(19) 0.0069(16) 0.0020(15) 0.0061(15)
C30 0.0306(19) 0.0230(17) 0.0250(18) 0.0071(15) 0.0042(15) 0.0073(15)
C31 0.0228(17) 0.0243(18) 0.0272(18) 0.0084(15) 0.0000(14) 0.0040(14)
C32 0.0238(18) 0.0260(18) 0.034(2) 0.0048(16) 0.0040(15) 0.0078(15)
C33 0.0261(19) 0.0300(19) 0.0281(19) 0.0050(16) 0.0063(15) 0.0082(15)
C34 0.026(2) 0.0264(19) 0.046(2) 0.0021(18) 0.0033(18) 0.0089(16)
C35 0.0268(19) 0.0242(18) 0.0278(19) 0.0042(15) 0.0023(15) 0.0050(15)
N1 0.0262(17) 0.0324(18) 0.040(2) 0.0066(15) 0.0057(15) 0.0070(14)
N2 0.0318(18) 0.0248(16) 0.0346(18) 0.0093(14) 0.0035(14) 0.0095(14)
N3 0.051(2) 0.0274(17) 0.0356(19) 0.0089(15) 0.0051(17) 0.0150(16)
N4 0.042(2) 0.039(2) 0.049(2) 0.0073(18) 0.0049(18) 0.0227(17)
N5 0.0266(16) 0.0278(16) 0.0334(17) 0.0073(14) 0.0017(14) 0.0072(13)
N6 0.0324(18) 0.0254(16) 0.0375(19) 0.0058(14) 0.0065(15) 0.0062(14)
N7 0.0380(19) 0.0293(17) 0.0352(19) 0.0044(15) -0.0005(15) 0.0105(15)
N8 0.0316(19) 0.041(2) 0.043(2) 0.0060(17) 0.0011(16) 0.0146(16)
O1 0.0279(15) 0.0462(18) 0.0367(16) 0.0174(14) 0.0001(12) 0.0094(13)
O2 0.0318(17) 0.104(3) 0.0278(16) 0.0231(18) 0.0040(13) 0.0164(18)
O1W 0.044(2) 0.0338(18) 0.109(4) -0.011(2) 0.040(2) 0.0038(16)
O3 0.0367(17) 0.066(2) 0.0261(15) 0.0102(15) 0.0026(13) 0.0192(16)
O2W 0.044(2) 0.0285(17) 0.074(3) 0.0151(17) -0.017(2) 0.0080(15)
O4 0.0263(14) 0.0385(16) 0.0389(16) 0.0074(13) 0.0079(12) 0.0109(12)
O5 0.0322(16) 0.0476(18) 0.0515(19) 0.0158(15) 0.0148(14) 0.0194(14)
O6 0.0276(15) 0.0369(16) 0.055(2) 0.0112(15) -0.0065(14) 0.0106(13)
Cd1 0.02796(15) 0.03042(16) 0.02624(15) 0.00684(11) 0.00231(11) 0.01141(12)
Cd2 0.03003(16) 0.02920(16) 0.02624(15) 0.00622(11) 0.00456(11) 0.01078(12)
Cl 0.0325(5) 0.0572(7) 0.0269(5) 0.0085(5) 0.0036(4) 0.0200(5)

loop_
_atom_type_symbol
_atom_type_description
_atom_type_scat_dispersion_real
_atom_type_scat_dispersion_imag
_atom_type_scat_source
C C 0.0033 0.0016 'International Tables Vol C Tables 4.2.6.8 and 6.1.1.4'
H H 0.0000 0.0000 'International Tables Vol C Tables 4.2.6.8 and 6.1.1.4'
N N 0.0061 0.0033 'International Tables Vol C Tables 4.2.6.8 and 6.1.1.4'
O O 0.0106 0.0060 'International Tables Vol C Tables 4.2.6.8 and 6.1.1.4'
Cd Cd -0.8075 1.2024 'International Tables Vol C Tables 4.2.6.8 and 6.1.1.4'
Cl Cl 0.1484 0.1585 'International Tables Vol C Tables 4.2.6.8 and 6.1.1.4'

loop_
_geom_angle_atom_site_label_1
_geom_angle_atom_site_label_2
_geom_angle_atom_site_label_3
_geom_angle
_geom_angle_site_symmetry_1
_geom_angle_site_symmetry_3
N1 C1 C2 122.9(4) . .
N1 C1 H1 118.6 . .
C2 C1 H1 118.6 . .
C3 C2 C1 119.6(4) . .
C3 C2 H2 120.2 . .
C1 C2 H2 120.2 . .
C2 C3 C4 119.5(4) . .
C2 C3 H3A 120.3 . .
C4 C3 H3A 120.3 . .
C3 C4 C13 117.7(4) . .
C3 C4 C5 126.1(4) . .
C13 C4 C5 116.1(4) . .
C7 C5 N3 105.2(4) . .
C7 C5 C4 124.5(4) . .
N3 C5 C4 130.3(4) . .
N4 C6 N3 114.6(4) . .
N4 C6 H6 122.7 . .
N3 C6 H6 122.7 . .
C5 C7 N4 111.7(4) . .
C5 C7 C8 120.4(4) . .
N4 C7 C8 127.9(4) . .
C9 C8 C12 119.0(4) . .
C9 C8 C7 123.8(4) . .
C12 C8 C7 117.3(4) . .
C10 C9 C8 119.0(4) . .
C10 C9 H9 120.5 . .
C8 C9 H9 120.5 . .
C9 C10 C11 119.4(4) . .
C9 C10 H10 120.3 . .
C11 C10 H10 120.3 . .
N2 C11 C10 123.2(4) . .
N2 C11 H11 118.4 . .
C10 C11 H11 118.4 . .
N2 C12 C8 121.2(4) . .
N2 C12 C13 117.3(3) . .
C8 C12 C13 121.5(4) . .
N1 C13 C4 121.9(4) . .
N1 C13 C12 117.9(4) . .
C4 C13 C12 120.2(4) . .
N5 C14 C15 122.8(4) . .
N5 C14 H14 118.6 . .
C15 C14 H14 118.6 . .
C16 C15 C14 119.2(4) . .
C16 C15 H15 120.4 . .
C14 C15 H15 120.4 . .
C15 C16 C17 119.6(4) . .
C15 C16 H16 120.2 . .
C17 C16 H16 120.2 . .
C16 C17 C26 118.2(4) . .
C16 C17 C18 125.3(4) . .
C26 C17 C18 116.5(3) . .
C20 C18 N7 105.4(4) . .
C20 C18 C17 123.0(4) . .
N7 C18 C17 131.6(4) . .
N8 C19 N7 114.1(4) . .
N8 C19 H19 122.9 . .
N7 C19 H19 122.9 . .
C18 C20 N8 110.5(4) . .
C18 C20 C21 121.0(4) . .
N8 C20 C21 128.4(4) . .
C25 C21 C22 118.6(4) . .
C25 C21 C20 117.8(4) . .
C22 C21 C20 123.6(4) . .
C23 C22 C21 118.9(4) . .
C23 C22 H22 120.5 . .
C21 C22 H22 120.5 . .
C22 C23 C24 119.3(4) . .
C22 C23 H23 120.3 . .
C24 C23 H23 120.4 . .
N6 C24 C23 122.6(5) . .
N6 C24 H24 118.7 . .
C23 C24 H24 118.7 . .
N6 C25 C21 121.5(4) . .
N6 C25 C26 117.6(4) . .
C21 C25 C26 120.9(4) . .
N5 C26 C17 121.0(3) . .
N5 C26 C25 118.2(4) . .
C17 C26 C25 120.8(4) . .
O2 C27 O1 120.6(4) . .
O2 C27 C28 119.5(4) . .
O1 C27 C28 120.0(4) . .
O2 C27 Cd1 57.7(2) . .
O1 C27 Cd1 62.9(2) . .
C28 C27 Cd1 177.1(3) . .
C29 C28 C33 119.6(3) . .
C29 C28 C27 122.0(4) . .
C33 C28 C27 118.3(4) . .
C28 C29 C30 120.1(4) . .
C28 C29 H29 119.9 . .
C30 C29 H29 119.9 . .
C31 C30 C29 119.7(4) . .
C31 C30 C35 119.1(3) . 1_554
C29 C30 C35 121.0(4) . 1_554
C30 C31 C32 120.6(4) . .
C30 C31 H31 119.7 . .
C32 C31 H31 119.7 . .
C33 C32 C31 119.0(4) . .
C33 C32 C34 120.8(4) . .
C31 C32 C34 120.0(4) . .
C32 C33 C28 120.9(4) . .
C32 C33 H33 119.6 . .
C28 C33 H33 119.6 . .
O5 C34 O6 126.0(4) . .
O5 C34 C32 117.3(4) . .
O6 C34 C32 116.7(4) . .
O4 C35 O3 122.5(4) . .
O4 C35 C30 119.5(4) . 1_556
O3 C35 C30 118.0(4) . 1_556
O4 C35 Cd2 66.9(2) . .
O3 C35 Cd2 55.6(2) . .
C30 C35 Cd2 173.5(3) 1_556 .
C1 N1 C13 118.4(4) . .
C1 N1 Cd1 125.1(3) . .
C13 N1 Cd1 116.5(3) . .
C11 N2 C12 118.2(4) . .
C11 N2 Cd1 125.4(3) . .
C12 N2 Cd1 116.4(3) . .
C6 N3 C5 105.2(4) . .
C6 N3 H3 127.4 . .
C5 N3 H3 127.4 . .
C6 N4 C7 103.3(4) . .
C14 N5 C26 119.1(4) . .
C14 N5 Cd2 124.9(3) . .
C26 N5 Cd2 115.2(3) . .
C24 N6 C25 119.1(4) . .
C24 N6 Cd2 124.4(3) . .
C25 N6 Cd2 115.9(3) . .
C19 N7 C18 106.3(4) . .
C19 N7 H7 126.9 . .
C18 N7 H7 126.9 . .
C19 N8 C20 103.6(4) . .
C27 O1 Cd1 89.6(2) . .
C27 O2 Cd1 95.1(3) . .
Cd1 O1W H1WA 107(5) . .
Cd1 O1W H1WB 119(5) . .
H1WA O1W H1WB 129(6) . .
C35 O3 Cd2 97.2(3) . .
Cd2 O2W H2WA 94(4) . .
Cd2 O2W H2WB 119(4) . .
H2WA O2W H2WB 112(6) . .
C35 O4 Cd2 85.9(2) . .
O1W Cd1 O2 109.91(18) . .
O1W Cd1 N1 150.43(17) . .
O2 Cd1 N1 99.46(15) . .
O1W Cd1 N2 88.13(14) . .
O2 Cd1 N2 137.95(13) . .
N1 Cd1 N2 71.60(12) . .
O1W Cd1 O1 90.74(16) . .
O2 Cd1 O1 54.63(11) . .
N1 Cd1 O1 109.57(12) . .
N2 Cd1 O1 88.81(11) . .
O1W Cd1 Cl 86.98(11) . .
O2 Cd1 Cl 89.53(9) . .
N1 Cd1 Cl 90.02(10) . .
N2 Cd1 Cl 130.26(9) . .
O1 Cd1 Cl 140.69(8) . .
O1W Cd1 C27 101.02(17) . .
O2 Cd1 C27 27.19(12) . .
N1 Cd1 C27 106.82(13) . .
N2 Cd1 C27 114.30(13) . .
O1 Cd1 C27 27.45(11) . .
Cl Cd1 C27 115.22(9) . .
O2W Cd2 O3 94.11(16) . .
O2W Cd2 N6 92.55(15) . .
O3 Cd2 N6 146.21(12) . .
O2W Cd2 N5 160.07(13) . .
O3 Cd2 N5 93.27(13) . .
N6 Cd2 N5 71.37(12) . .
O2W Cd2 Cl 92.95(10) . .
O3 Cd2 Cl 94.69(8) . .
N6 Cd2 Cl 118.01(10) . .
N5 Cd2 Cl 104.86(9) . .
O2W Cd2 O4 83.25(13) . .
O3 Cd2 O4 54.36(10) . .
N6 Cd2 O4 93.77(11) . .
N5 Cd2 O4 86.09(11) . .
Cl Cd2 O4 148.17(7) . .
O2W Cd2 C35 88.26(15) . .
O3 Cd2 C35 27.17(11) . .
N6 Cd2 C35 120.35(12) . .
N5 Cd2 C35 89.91(12) . .
Cl Cd2 C35 121.50(9) . .
O4 Cd2 C35 27.19(10) . .
Cd2 Cl Cd1 104.45(4) . .

loop_
_geom_bond_atom_site_label_1
_geom_bond_atom_site_label_2
_geom_bond_distance
_geom_bond_site_symmetry_2
C1 N1 1.329(6) .
C1 C2 1.391(7) .
C1 H1 0.9300 .
C2 C3 1.357(7) .
C2 H2 0.9300 .
C3 C4 1.398(6) .
C3 H3A 0.9300 .
C4 C13 1.418(6) .
C4 C5 1.420(6) .
C5 C7 1.373(6) .
C5 N3 1.391(5) .
C6 N4 1.308(6) .
C6 N3 1.363(6) .
C6 H6 0.9300 .
C7 N4 1.379(6) .
C7 C8 1.441(6) .
C8 C9 1.400(6) .
C8 C12 1.400(6) .
C9 C10 1.362(7) .
C9 H9 0.9300 .
C10 C11 1.382(7) .
C10 H10 0.9300 .
C11 N2 1.336(5) .
C11 H11 0.9300 .
C12 N2 1.362(5) .
C12 C13 1.462(5) .
C13 N1 1.351(5) .
C14 N5 1.331(5) .
C14 C15 1.388(7) .
C14 H14 0.9300 .
C15 C16 1.364(6) .
C15 H15 0.9300 .
C16 C17 1.396(6) .
C16 H16 0.9300 .
C17 C26 1.417(6) .
C17 C18 1.430(6) .
C18 C20 1.375(6) .
C18 N7 1.376(5) .
C19 N8 1.312(6) .
C19 N7 1.341(6) .
C19 H19 0.9300 .
C20 N8 1.383(5) .
C20 C21 1.441(6) .
C21 C25 1.396(6) .
C21 C22 1.414(6) .
C22 C23 1.361(7) .
C22 H22 0.9300 .
C23 C24 1.396(7) .
C23 H23 0.9300 .
C24 N6 1.332(6) .
C24 H24 0.9300 .
C25 N6 1.351(5) .
C25 C26 1.455(5) .
C26 N5 1.353(5) .
C27 O2 1.251(5) .
C27 O1 1.257(5) .
C27 C28 1.490(5) .
C27 Cd1 2.727(4) .
C28 C29 1.391(5) .
C28 C33 1.398(5) .
C29 C30 1.400(5) .
C29 H29 0.9300 .
C30 C31 1.379(5) .
C30 C35 1.497(5) 1_554
C31 C32 1.410(6) .
C31 H31 0.9300 .
C32 C33 1.380(6) .
C32 C34 1.510(6) .
C33 H33 0.9300 .
C34 O5 1.247(5) .
C34 O6 1.252(5) .
C35 O4 1.255(5) .
C35 O3 1.261(5) .
C35 C30 1.497(5) 1_556
C35 Cd2 2.740(4) .
N1 Cd1 2.325(4) .
N2 Cd1 2.326(3) .
N3 H3 0.8600 .
N5 Cd2 2.338(3) .
N6 Cd2 2.327(4) .
N7 H7 0.8600 .
O1 Cd1 2.428(3) .
O2 Cd1 2.314(3) .
O1W Cd1 2.268(4) .
O1W H1WA 0.824(10) .
O1W H1WB 0.78(5) .
O3 Cd2 2.279(3) .
O2W Cd2 2.271(3) .
O2W H2WA 0.87(6) .
O2W H2WB 0.80(7) .
O4 Cd2 2.527(3) .
Cd1 Cl 2.5657(13) .
Cd2 Cl 2.5130(12) .
